data_7035055
loop_
_publ_author_name
'Wang, Ge'
'Guino-O, Marites A'
'Glueck, David S.'
'Golen, James A.'
'Daley, Christopher J. A.'
'Rheingold, Arnold L.'

_publ_section_title
;
 Synthesis of a phosphapyracene via metal-mediated cyclization: structural
 and reactivity effects of acenaphthene precursors.
;
_journal_issue 21
_journal_name_full 'Dalton transactions (Cambridge, England : 2003)'
_journal_page_first 9943
_journal_page_last 9954
_journal_paper_doi 10.1039/c5dt00520e
_journal_volume 44
_journal_year 2015
_chemical_absolute_configuration ad
_chemical_formula_sum 'C22 H22 Br O2 P'
_chemical_formula_weight 429.28
_chemical_name_systematic
; 
 ? 
;
_space_group_IT_number 33
_symmetry_cell_setting orthorhombic
_symmetry_space_group_name_Hall 'P 2c -2n'
_symmetry_space_group_name_H-M 'P n a 21'
_atom_sites_solution_hydrogens geom
_atom_sites_solution_primary direct
_atom_sites_solution_secondary difmap
_audit_creation_method SHELXL-97
_audit_update_record
;
2015-04-20 deposited with the CCDC.
2015-04-28 downloaded from the CCDC.
;
_cell_angle_alpha 90.00
_cell_angle_beta 90.00
_cell_angle_gamma 90.00
_cell_formula_units_Z 4
_cell_length_a 18.9410(7)
_cell_length_b 17.6865(6)
_cell_length_c 5.6269(2)
_cell_measurement_reflns_used 7106
_cell_measurement_temperature 100(2)
_cell_measurement_theta_max 25.40
_cell_measurement_theta_min 2.44
_cell_volume 1885.01(12)
_computing_cell_refinement 'Bruker SAINT'
_computing_data_collection 'Bruker APEX2'
_computing_data_reduction 'Bruker SAINT'
_computing_molecular_graphics 'Bruker SHELXTL'
_computing_publication_material 'Bruker SHELXTL'
_computing_structure_refinement 'SHELXL-97 (Sheldrick, 1997)'
_computing_structure_solution 'SHELXS-97 (Sheldrick, 1990)'
_diffrn_ambient_temperature 100(2)
_diffrn_measured_fraction_theta_full 0.998
_diffrn_measured_fraction_theta_max 0.998
_diffrn_measurement_device_type 'Bruker APEX-II CCD'
_diffrn_measurement_method '\f and \w scans'
_diffrn_radiation_monochromator graphite
_diffrn_radiation_source 'fine-focus sealed tube'
_diffrn_radiation_type MoK\a
_diffrn_radiation_wavelength 0.71073
_diffrn_reflns_av_R_equivalents 0.0271
_diffrn_reflns_av_sigmaI/netI 0.0441
_diffrn_reflns_limit_h_max 21
_diffrn_reflns_limit_h_min -22
_diffrn_reflns_limit_k_max 21
_diffrn_reflns_limit_k_min -20
_diffrn_reflns_limit_l_max 6
_diffrn_reflns_limit_l_min -6
_diffrn_reflns_number 9974
_diffrn_reflns_theta_full 25.00
_diffrn_reflns_theta_max 25.41
_diffrn_reflns_theta_min 1.58
_exptl_absorpt_coefficient_mu 2.279
_exptl_absorpt_correction_T_max 0.849
_exptl_absorpt_correction_T_min 0.678
_exptl_absorpt_correction_type multi-scan
_exptl_absorpt_process_details sadabs
_exptl_crystal_colour colorless
_exptl_crystal_density_diffrn 1.513
_exptl_crystal_density_method 'not measured'
_exptl_crystal_description block
_exptl_crystal_F_000 880
_exptl_crystal_size_max 0.34
_exptl_crystal_size_mid 0.30
_exptl_crystal_size_min 0.26
_refine_diff_density_max 0.308
_refine_diff_density_min -0.413
_refine_diff_density_rms 0.053
_refine_ls_abs_structure_details 'Flack H D (1983), Acta Cryst. A39, 876-881'
_refine_ls_abs_structure_Flack 0.003(7)
_refine_ls_extinction_method none
_refine_ls_goodness_of_fit_ref 1.031
_refine_ls_hydrogen_treatment constr
_refine_ls_matrix_type full
_refine_ls_number_parameters 235
_refine_ls_number_reflns 3251
_refine_ls_number_restraints 1
_refine_ls_restrained_S_all 1.031
_refine_ls_R_factor_all 0.0289
_refine_ls_R_factor_gt 0.0262
_refine_ls_shift/su_max 0.002
_refine_ls_shift/su_mean 0.000
_refine_ls_structure_factor_coef Fsqd
_refine_ls_weighting_details 'calc w=1/[\s^2^(Fo^2^)+(0.0240P)^2^+0.2246P] where P=(Fo^2^+2Fc^2^)/3'
_refine_ls_weighting_scheme calc
_refine_ls_wR_factor_gt 0.0615
_refine_ls_wR_factor_ref 0.0629
_reflns_number_gt 3055
_reflns_number_total 3251
_reflns_threshold_expression >2sigma(I)
_cod_data_source_file c5dt00520e2.cif
_cod_data_source_block 13
_cod_depositor_comments
;
The following automatic conversions were performed:

'_symmetry_cell_setting' value 'Orthorhombic' changed to
'orthorhombic' according to
/usr/data/users/saulius/crontab/automatic-downloads/rss-feeds/RSC/lib/dictionaries/cif_core.dic
dictionary named 'cif_core.dic' version 2.4.2 from 2011-04-26.

Automatic conversion script
Id: cif_fix_values 3271 2015-04-21 07:52:19Z andrius 

 Adding full bibliography for 7035053--7035062.cif.
;
_cod_original_sg_symbol_H-M Pna2(1)
_cod_database_code 7035055

loop_
_symmetry_equiv_pos_as_xyz
'x, y, z'
'-x, -y, z+1/2'
'-x+1/2, y+1/2, z+1/2'
'x+1/2, -y+1/2, z'

loop_
_atom_site_label
_atom_site_type_symbol
_atom_site_fract_x
_atom_site_fract_y
_atom_site_fract_z
_atom_site_U_iso_or_equiv
_atom_site_adp_type
_atom_site_occupancy
_atom_site_symmetry_multiplicity
_atom_site_calc_flag
_atom_site_refinement_flags
Br1 Br 0.307580(16) 0.716584(15) 0.50798(7) 0.02862(10) Uani 1 1 d .
P1 P 0.10000(4) 0.77446(4) 0.61692(12) 0.01273(17) Uani 1 1 d .
O1 O 0.11720(11) 0.78677(11) 0.3640(4) 0.0176(5) Uani 1 1 d .
O2 O 0.07225(9) 0.69184(10) 0.6814(3) 0.0137(4) Uani 1 1 d .
C1 C 0.03001(14) 0.83698(15) 0.7114(5) 0.0137(6) Uani 1 1 d .
C2 C 0.01176(13) 0.89713(15) 0.5662(4) 0.0162(6) Uani 1 1 d .
H2A H 0.0360 0.9049 0.4245 0.019 Uiso 1 1 calc R
C3 C -0.04241(14) 0.94593(16) 0.6308(5) 0.0204(6) Uani 1 1 d .
H3A H -0.0539 0.9867 0.5339 0.024 Uiso 1 1 calc R
C4 C -0.07889(15) 0.93372(16) 0.8384(5) 0.0188(6) Uani 1 1 d .
H4A H -0.1158 0.9658 0.8796 0.023 Uiso 1 1 calc R
C5 C -0.06138(13) 0.87425(15) 0.9867(6) 0.0198(6) Uani 1 1 d .
H5A H -0.0862 0.8665 1.1271 0.024 Uiso 1 1 calc R
C6 C -0.00611(14) 0.82586(17) 0.9241(5) 0.0188(6) Uani 1 1 d .
H6A H 0.0065 0.7863 1.0243 0.023 Uiso 1 1 calc R
C7 C -0.03090(15) 0.61550(18) 0.7144(5) 0.0242(7) Uani 1 1 d .
H7A H -0.0482 0.6485 0.8365 0.036 Uiso 1 1 calc R
H7B H -0.0028 0.5763 0.7849 0.036 Uiso 1 1 calc R
H7C H -0.0700 0.5933 0.6314 0.036 Uiso 1 1 calc R
C8 C 0.01381(13) 0.66024(15) 0.5415(5) 0.0171(6) Uani 1 1 d .
H8A H -0.0144 0.7016 0.4748 0.021 Uiso 1 1 calc R
C9 C 0.04354(15) 0.61310(17) 0.3426(5) 0.0240(7) Uani 1 1 d .
H9A H 0.0713 0.6445 0.2395 0.036 Uiso 1 1 calc R
H9B H 0.0056 0.5909 0.2538 0.036 Uiso 1 1 calc R
H9C H 0.0727 0.5738 0.4075 0.036 Uiso 1 1 calc R
C10 C 0.17298(14) 0.78381(14) 0.8203(5) 0.0130(6) Uani 1 1 d .
H10A H 0.1561 0.7817 0.9829 0.016 Uiso 1 1 calc R
H10B H 0.2062 0.7428 0.7967 0.016 Uiso 1 1 calc R
C11 C 0.20868(14) 0.85886(16) 0.7743(4) 0.0131(6) Uani 1 1 d .
C12 C 0.25829(13) 0.87226(15) 0.5863(5) 0.0140(6) Uani 1 1 d .
C13 C 0.29695(14) 0.82196(16) 0.4381(5) 0.0166(7) Uani 1 1 d .
C14 C 0.33632(15) 0.84652(16) 0.2477(5) 0.0180(6) Uani 1 1 d .
H14A H 0.3586 0.8110 0.1516 0.022 Uiso 1 1 calc R
C15 C 0.34384(14) 0.92347(16) 0.1943(5) 0.0197(6) Uani 1 1 d .
H15A H 0.3687 0.9388 0.0602 0.024 Uiso 1 1 calc R
C16 C 0.31408(13) 0.97534(17) 0.3424(5) 0.0157(6) Uani 1 1 d .
C17 C 0.27238(13) 0.94947(14) 0.5336(5) 0.0142(6) Uani 1 1 d .
C18 C 0.24471(14) 1.01052(15) 0.6654(5) 0.0150(6) Uani 1 1 d .
C19 C 0.20203(14) 0.99608(16) 0.8544(5) 0.0178(6) Uani 1 1 d .
H19A H 0.1850 1.0353 0.9486 0.021 Uiso 1 1 calc R
C20 C 0.18407(14) 0.91986(16) 0.9045(5) 0.0157(6) Uani 1 1 d .
H20A H 0.1541 0.9103 1.0319 0.019 Uiso 1 1 calc R
C21 C 0.31562(15) 1.06085(18) 0.3429(5) 0.0227(7) Uani 1 1 d .
H21A H 0.2962 1.0808 0.1962 0.027 Uiso 1 1 calc R
H21B H 0.3636 1.0793 0.3611 0.027 Uiso 1 1 calc R
C22 C 0.26977(15) 1.08427(15) 0.5572(5) 0.0204(7) Uani 1 1 d .
H22A H 0.2973 1.1130 0.6710 0.025 Uiso 1 1 calc R
H22B H 0.2300 1.1147 0.5059 0.025 Uiso 1 1 calc R

loop_
_atom_site_aniso_label
_atom_site_aniso_U_11
_atom_site_aniso_U_22
_atom_site_aniso_U_33
_atom_site_aniso_U_23
_atom_site_aniso_U_13
_atom_site_aniso_U_12
Br1 0.03422(19) 0.01530(15) 0.03633(17) 0.00032(17) 0.01665(18) 0.00321(12)
P1 0.0114(4) 0.0135(4) 0.0133(3) 0.0013(3) 0.0010(3) -0.0004(3)
O1 0.0195(12) 0.0195(12) 0.0138(10) 0.0022(8) 0.0003(9) 0.0002(8)
O2 0.0137(10) 0.0110(10) 0.0164(9) 0.0001(8) -0.0018(8) -0.0022(8)
C1 0.0094(14) 0.0141(15) 0.0175(13) -0.0038(11) -0.0006(11) -0.0013(11)
C2 0.0128(14) 0.0172(15) 0.0185(16) 0.0007(10) -0.0003(11) -0.0004(11)
C3 0.0195(16) 0.0157(15) 0.0259(15) 0.0009(12) -0.0023(14) 0.0012(12)
C4 0.0111(14) 0.0158(16) 0.0295(16) -0.0080(12) -0.0017(12) 0.0039(12)
C5 0.0137(14) 0.0263(15) 0.0194(14) -0.0042(14) 0.0040(13) -0.0014(11)
C6 0.0150(15) 0.0206(17) 0.0209(14) 0.0024(11) 0.0007(11) -0.0003(12)
C7 0.0210(16) 0.0296(18) 0.0220(15) 0.0031(13) -0.0010(13) -0.0111(14)
C8 0.0109(14) 0.0197(15) 0.0207(16) 0.0015(12) -0.0035(12) -0.0014(11)
C9 0.0236(17) 0.0266(19) 0.0218(15) -0.0040(13) -0.0031(13) -0.0035(14)
C10 0.0117(14) 0.0135(15) 0.0136(13) -0.0006(11) 0.0015(11) -0.0014(11)
C11 0.0090(13) 0.0167(15) 0.0137(13) 0.0019(11) -0.0047(11) -0.0003(11)
C12 0.0076(13) 0.0175(15) 0.0168(13) -0.0004(11) -0.0027(10) 0.0003(11)
C13 0.0128(14) 0.0150(15) 0.0219(17) 0.0017(11) 0.0006(11) 0.0022(12)
C14 0.0154(15) 0.0203(16) 0.0181(14) -0.0039(11) 0.0028(12) 0.0009(12)
C15 0.0128(15) 0.0283(17) 0.0180(14) 0.0037(12) 0.0011(12) -0.0023(13)
C16 0.0101(14) 0.0184(16) 0.0186(14) 0.0011(12) -0.0008(11) -0.0010(11)
C17 0.0091(13) 0.0163(14) 0.0172(14) 0.0025(12) -0.0025(12) 0.0013(10)
C18 0.0108(14) 0.0132(15) 0.0209(15) -0.0007(11) -0.0032(11) -0.0004(11)
C19 0.0156(15) 0.0173(16) 0.0203(15) -0.0044(12) -0.0014(12) 0.0015(12)
C20 0.0101(15) 0.0217(17) 0.0154(13) -0.0014(11) 0.0009(11) -0.0008(11)
C21 0.0236(18) 0.0213(17) 0.0233(15) 0.0060(13) 0.0013(13) -0.0031(13)
C22 0.0176(15) 0.0133(15) 0.0304(19) 0.0002(12) 0.0003(13) -0.0008(12)

loop_
_atom_type_symbol
_atom_type_description
_atom_type_scat_dispersion_real
_atom_type_scat_dispersion_imag
_atom_type_scat_source
C C 0.0033 0.0016 'International Tables Vol C Tables 4.2.6.8 and 6.1.1.4'
H H 0.0000 0.0000 'International Tables Vol C Tables 4.2.6.8 and 6.1.1.4'
O O 0.0106 0.0060 'International Tables Vol C Tables 4.2.6.8 and 6.1.1.4'
P P 0.1023 0.0942 'International Tables Vol C Tables 4.2.6.8 and 6.1.1.4'
Br Br -0.2901 2.4595 'International Tables Vol C Tables 4.2.6.8 and 6.1.1.4'

loop_
_geom_angle_atom_site_label_1
_geom_angle_atom_site_label_2
_geom_angle_atom_site_label_3
_geom_angle
O1 P1 O2 115.28(11)
O1 P1 C10 115.44(13)
O2 P1 C10 101.10(11)
O1 P1 C1 110.82(13)
O2 P1 C1 104.60(11)
C10 P1 C1 108.65(12)
C8 O2 P1 118.39(16)
C2 C1 C6 119.5(2)
C2 C1 P1 118.7(2)
C6 C1 P1 121.8(2)
C1 C2 C3 120.5(3)
C4 C3 C2 119.7(3)
C3 C4 C5 120.8(3)
C4 C5 C6 119.6(3)
C1 C6 C5 119.9(3)
O2 C8 C9 109.1(2)
O2 C8 C7 106.1(2)
C9 C8 C7 113.4(2)
C11 C10 P1 108.34(17)
C20 C11 C12 118.8(3)
C20 C11 C10 116.3(2)
C12 C11 C10 124.4(2)
C13 C12 C17 112.4(2)
C13 C12 C11 131.8(3)
C17 C12 C11 115.8(2)
C14 C13 C12 122.6(3)
C14 C13 Br1 114.2(2)
C12 C13 Br1 122.83(19)
C13 C14 C15 121.9(3)
C16 C15 C14 118.8(3)
C15 C16 C17 118.7(3)
C15 C16 C21 131.8(3)
C17 C16 C21 109.5(2)
C16 C17 C18 111.1(2)
C16 C17 C12 125.1(3)
C18 C17 C12 123.7(3)
C19 C18 C17 119.2(3)
C19 C18 C22 131.4(3)
C17 C18 C22 109.3(2)
C18 C19 C20 118.5(3)
C11 C20 C19 123.7(3)
C16 C21 C22 105.0(2)
C18 C22 C21 105.0(2)

loop_
_geom_bond_atom_site_label_1
_geom_bond_atom_site_label_2
_geom_bond_distance
Br1 C13 1.915(3)
P1 O1 1.476(2)
P1 O2 1.5947(19)
P1 C10 1.802(3)
P1 C1 1.806(3)
O2 C8 1.469(3)
C1 C2 1.385(4)
C1 C6 1.393(4)
C2 C3 1.389(4)
C3 C4 1.374(4)
C4 C5 1.383(4)
C5 C6 1.397(4)
C7 C8 1.513(4)
C8 C9 1.505(4)
C10 C11 1.512(4)
C11 C20 1.385(4)
C11 C12 1.434(4)
C12 C13 1.423(4)
C12 C17 1.423(4)
C13 C14 1.376(4)
C14 C15 1.401(4)
C15 C16 1.362(4)
C16 C17 1.411(4)
C16 C21 1.513(4)
C17 C18 1.411(4)
C18 C19 1.360(4)
C18 C22 1.516(4)
C19 C20 1.419(4)
C21 C22 1.543(4)
